data_7251104
loop_
_publ_author_name
'Radiush, Ekaterina A.'
'Sinelnikov, Gleb O.'
'Sukhikh, Taisiya Sergeevna'
'Shurikov, Matvey K.'
'Shamshurin, Maxim'
'Semenov, Nikolay A.'
'Postnikov, Pavel S.'
'Sokolov, Maksim Nailyevich'
'Abramov, Pavel A.'

_publ_section_title
;
 Substituent effects on the structure of [Ag(py-R)n](NO3) ionic pairs:
 structural and computational studies
;
_journal_name_full CrystEngComm
_journal_paper_doi 10.1039/D5CE00829H
_journal_year 2025
_chemical_formula_sum 'C15 H15 Ag N4 O3'
_chemical_formula_weight 407.18
_space_group_crystal_system monoclinic
_space_group_IT_number 15
_space_group_name_Hall '-C 2yc'
_space_group_name_H-M_alt 'C 1 2/c 1'
_atom_sites_solution_hydrogens geom
_atom_sites_solution_primary dual
_atom_sites_solution_secondary difmap
_audit_creation_method 'CrysAlisPro 1.171.42.49 (Rigaku OD, 2022)'
_audit_update_record
;
2025-08-25 deposited with the CCDC.	2025-10-21 downloaded from the CCDC.
;
_cell_angle_alpha 90
_cell_angle_beta 99.650(13)
_cell_angle_gamma 90
_cell_formula_units_Z 8
_cell_length_a 18.667(3)
_cell_length_b 10.5025(13)
_cell_length_c 17.581(2)
_cell_measurement_reflns_used 2657
_cell_measurement_temperature 296(2)
_cell_measurement_theta_max 26.9200
_cell_measurement_theta_min 3.4780
_cell_volume 3398.0(8)
_computing_cell_refinement 'CrysAlisPro 1.171.41.120a (Rigaku OD, 2021)'
_computing_data_collection 'CrysAlisPro 1.171.41.120a (Rigaku OD, 2021)'
_computing_data_reduction 'CrysAlisPro 1.171.41.120a (Rigaku OD, 2021)'
_computing_molecular_graphics 'Olex2 1.5 (Dolomanov et al., 2009)'
_computing_publication_material 'Olex2 1.5 (Dolomanov et al., 2009)'
_computing_structure_refinement 'SHELXL 2018/3 (Sheldrick, 2015)'
_computing_structure_solution 'SHELXT 2018/2 (Sheldrick, 2018)'
_diffrn_ambient_temperature 296(2)
_diffrn_detector 'Hybrid Pixel Array Detector'
_diffrn_detector_area_resol_mean 5.8140
_diffrn_detector_type 'Dectris Pilatus 3R 200K-A'
_diffrn_measured_fraction_theta_full 0.921
_diffrn_measured_fraction_theta_max 0.865
_diffrn_measurement_device 'four-cycle diffractometer'
_diffrn_measurement_device_type Tongda-5000
_diffrn_measurement_method '\w scans'
_diffrn_radiation_monochromator graphite
_diffrn_radiation_probe x-ray
_diffrn_radiation_type 'Mo K\a'
_diffrn_radiation_wavelength 0.71073
_diffrn_reflns_av_R_equivalents 0.0755
_diffrn_reflns_av_unetI/netI 0.1179
_diffrn_reflns_Laue_measured_fraction_full 0.921
_diffrn_reflns_Laue_measured_fraction_max 0.865
_diffrn_reflns_limit_h_max 24
_diffrn_reflns_limit_h_min -23
_diffrn_reflns_limit_k_max 12
_diffrn_reflns_limit_k_min -12
_diffrn_reflns_limit_l_max 20
_diffrn_reflns_limit_l_min -20
_diffrn_reflns_number 11064
_diffrn_reflns_point_group_measured_fraction_full 0.921
_diffrn_reflns_point_group_measured_fraction_max 0.865
_diffrn_reflns_theta_full 25.242
_diffrn_reflns_theta_max 27.490
_diffrn_reflns_theta_min 2.233
_diffrn_source 'fine-focus sealed X-ray tube'
_diffrn_source_type 'Enhance (Mo) X-ray Source'
_exptl_absorpt_coefficient_mu 1.205
_exptl_absorpt_correction_T_max 1.00000
_exptl_absorpt_correction_T_min 0.24046
_exptl_absorpt_correction_type multi-scan
_exptl_absorpt_process_details
;
CrysAlisPro 1.171.41.120a (Rigaku Oxford Diffraction, 2021)
Empirical absorption correction using spherical harmonics,
implemented in SCALE3 ABSPACK scaling algorithm.

Empirical correction (ABSPACK) includes:
- Absorption correction using spherical harmonics
- Frame scaling
- Detector area scaling
;
_exptl_crystal_colour colorless
_exptl_crystal_density_diffrn 1.592
_exptl_crystal_description block
_exptl_crystal_F_000 1632
_exptl_crystal_size_max 0.090
_exptl_crystal_size_mid 0.040
_exptl_crystal_size_min 0.020
_refine_diff_density_max 0.628
_refine_diff_density_min -0.620
_refine_diff_density_rms 0.064
_refine_ls_extinction_method none
_refine_ls_goodness_of_fit_ref 0.991
_refine_ls_hydrogen_treatment constr
_refine_ls_matrix_type full
_refine_ls_number_parameters 208
_refine_ls_number_reflns 3375
_refine_ls_number_restraints 0
_refine_ls_restrained_S_all 0.991
_refine_ls_R_factor_all 0.1020
_refine_ls_R_factor_gt 0.0496
_refine_ls_shift/su_max 0.001
_refine_ls_shift/su_mean 0.000
_refine_ls_structure_factor_coef Fsqd
_refine_ls_weighting_details 'w=1/[\s^2^(Fo^2^)] where P=(Fo^2^+2Fc^2^)/3'
_refine_ls_weighting_scheme calc
_refine_ls_wR_factor_gt 0.1113
_refine_ls_wR_factor_ref 0.1239
_reflns_Friedel_coverage 0.000
_reflns_number_gt 1870
_reflns_number_total 3375
_reflns_threshold_expression >2\s(I)
_cod_data_source_file d5ce00829h2.cif
_cod_data_source_block py_DRY
_cod_original_cell_volume 3398.1(8)
_cod_original_sg_symbol_H-M 'C 2/c'
_cod_database_code 7251104
_shelx_shelxl_version_number 2019/3
_shelx_space_group_comment
;
The symmetry employed for this shelxl refinement is uniquely defined
by the following loop, which should always be used as a source of
symmetry information in preference to the above space-group names.
They are only intended as comments.
;
_shelx_estimated_absorpt_t_min 0.899
_shelx_estimated_absorpt_t_max 0.976

loop_
_space_group_symop_operation_xyz
'x, y, z'
'-x, y, -z+1/2'
'x+1/2, y+1/2, z'
'-x+1/2, y+1/2, -z+1/2'
'-x, -y, -z'
'x, -y, z-1/2'
'-x+1/2, -y+1/2, -z'
'x+1/2, -y+1/2, z-1/2'

loop_
_atom_site_label
_atom_site_type_symbol
_atom_site_fract_x
_atom_site_fract_y
_atom_site_fract_z
_atom_site_U_iso_or_equiv
_atom_site_adp_type
_atom_site_occupancy
_atom_site_site_symmetry_order
_atom_site_calc_flag
_atom_site_refinement_flags_posn
_atom_site_refinement_flags_adp
_atom_site_refinement_flags_occupancy
_atom_site_disorder_assembly
_atom_site_disorder_group
Ag1 Ag 0.75820(2) 0.30631(4) 0.73353(3) 0.0880(2) Uani 1 1 d . . . . .
N1 N 0.6400(2) 0.3541(4) 0.6969(2) 0.0646(10) Uani 1 1 d . . . . .
N2 N 0.8535(2) 0.3246(3) 0.8303(2) 0.0578(9) Uani 1 1 d . . . . .
N3 N 0.7961(2) 0.1882(4) 0.6324(3) 0.0729(11) Uani 1 1 d . . . . .
C1 C 0.6142(3) 0.4719(4) 0.6863(3) 0.0695(13) Uani 1 1 d . . . . .
H1 H 0.646596 0.539444 0.696793 0.083 Uiso 1 1 calc R U . . .
C2 C 0.5435(3) 0.4987(5) 0.6612(4) 0.0905(16) Uani 1 1 d . . . . .
H2 H 0.528324 0.582795 0.653959 0.109 Uiso 1 1 calc R U . . .
C3 C 0.4943(3) 0.4014(7) 0.6464(3) 0.0924(16) Uani 1 1 d . . . . .
H3 H 0.445284 0.417830 0.629258 0.111 Uiso 1 1 calc R U . . .
C4 C 0.5192(3) 0.2804(5) 0.6576(3) 0.0811(15) Uani 1 1 d . . . . .
H4 H 0.487212 0.212023 0.648663 0.097 Uiso 1 1 calc R U . . .
C5 C 0.5906(3) 0.2600(5) 0.6818(3) 0.0713(13) Uani 1 1 d . . . . .
H5 H 0.606748 0.176361 0.688427 0.086 Uiso 1 1 calc R U . . .
C6 C 0.9143(3) 0.3814(5) 0.8201(3) 0.0754(14) Uani 1 1 d . . . . .
H6 H 0.917753 0.412561 0.771339 0.090 Uiso 1 1 calc R U . . .
C7 C 0.9726(3) 0.3964(5) 0.8782(5) 0.0987(19) Uani 1 1 d . . . . .
H7 H 1.015134 0.434693 0.868628 0.118 Uiso 1 1 calc R U . . .
C8 C 0.9671(4) 0.3546(6) 0.9490(4) 0.102(2) Uani 1 1 d . . . . .
H8 H 1.005724 0.364531 0.989430 0.123 Uiso 1 1 calc R U . . .
C9 C 0.9050(4) 0.2981(5) 0.9612(3) 0.0881(17) Uani 1 1 d . . . . .
H9 H 0.900036 0.268792 1.009981 0.106 Uiso 1 1 calc R U . . .
C10 C 0.8501(3) 0.2852(4) 0.9007(3) 0.0665(13) Uani 1 1 d . . . . .
H10 H 0.807529 0.246108 0.909417 0.080 Uiso 1 1 calc R U . . .
C11 C 0.8323(3) 0.2399(5) 0.5829(4) 0.0926(18) Uani 1 1 d . . . . .
H11 H 0.849427 0.322545 0.592389 0.111 Uiso 1 1 calc R U . . .
C12 C 0.8467(4) 0.1799(6) 0.5175(4) 0.106(2) Uani 1 1 d . . . . .
H12 H 0.872381 0.221192 0.483772 0.127 Uiso 1 1 calc R U . . .
C13 C 0.8229(4) 0.0608(6) 0.5037(4) 0.104(2) Uani 1 1 d . . . . .
H13 H 0.832215 0.017495 0.460225 0.125 Uiso 1 1 calc R U . . .
C14 C 0.7853(4) 0.0042(5) 0.5532(4) 0.108(2) Uani 1 1 d . . . . .
H14 H 0.767598 -0.078135 0.544102 0.129 Uiso 1 1 calc R U . . .
C15 C 0.7738(4) 0.0696(5) 0.6168(4) 0.0910(18) Uani 1 1 d . . . . .
H15 H 0.748785 0.028858 0.651351 0.109 Uiso 1 1 calc R U . . .
O1 O 0.7847(2) 0.5715(3) 0.6933(2) 0.0884(11) Uani 1 1 d . . . . .
O2 O 0.8234(2) 0.7082(3) 0.6213(3) 0.1078(15) Uani 1 1 d . . . . .
O3 O 0.8814(2) 0.5390(3) 0.6467(3) 0.1008(13) Uani 1 1 d . . . . .
N4 N 0.8285(2) 0.6047(3) 0.6527(2) 0.0570(9) Uani 1 1 d . . . . .

loop_
_atom_site_aniso_label
_atom_site_aniso_U_11
_atom_site_aniso_U_22
_atom_site_aniso_U_33
_atom_site_aniso_U_23
_atom_site_aniso_U_13
_atom_site_aniso_U_12
Ag1 0.0704(3) 0.1041(4) 0.0808(3) -0.0187(2) -0.0120(2) 0.0140(2)
N1 0.064(3) 0.072(2) 0.056(2) 0.0049(19) 0.0056(19) -0.0102(19)
N2 0.052(2) 0.064(2) 0.057(2) 0.0027(18) 0.0069(18) -0.0003(16)
N3 0.076(3) 0.077(3) 0.066(3) -0.001(2) 0.015(2) -0.005(2)
C1 0.059(3) 0.065(3) 0.085(3) 0.005(3) 0.013(3) -0.010(2)
C2 0.071(4) 0.091(3) 0.108(4) 0.010(3) 0.009(4) 0.005(3)
C3 0.054(3) 0.135(5) 0.086(4) 0.004(4) 0.004(3) 0.002(3)
C4 0.073(4) 0.107(4) 0.063(3) 0.000(3) 0.008(3) -0.035(3)
C5 0.076(4) 0.073(3) 0.063(3) 0.001(2) 0.006(3) -0.019(3)
C6 0.060(3) 0.085(3) 0.081(3) 0.018(3) 0.012(3) -0.006(2)
C7 0.051(3) 0.092(4) 0.154(6) 0.009(4) 0.020(4) -0.023(3)
C8 0.080(5) 0.111(4) 0.103(5) -0.012(4) -0.021(4) -0.010(3)
C9 0.088(5) 0.115(4) 0.057(3) 0.004(3) 0.001(3) 0.009(3)
C10 0.052(3) 0.079(3) 0.069(3) 0.004(3) 0.016(2) -0.005(2)
C11 0.092(5) 0.082(3) 0.108(5) -0.010(4) 0.031(4) -0.029(3)
C12 0.128(6) 0.110(5) 0.092(5) 0.005(4) 0.056(4) -0.026(4)
C13 0.127(6) 0.100(5) 0.094(4) -0.016(4) 0.039(4) 0.006(4)
C14 0.162(7) 0.066(3) 0.105(5) -0.008(4) 0.053(5) -0.015(3)
C15 0.119(5) 0.079(4) 0.083(4) 0.012(3) 0.039(4) -0.007(3)
O1 0.072(2) 0.083(2) 0.118(3) 0.019(2) 0.038(2) -0.0092(16)
O2 0.105(3) 0.086(3) 0.143(4) 0.043(3) 0.053(3) 0.025(2)
O3 0.080(3) 0.092(2) 0.137(3) 0.003(2) 0.038(3) 0.036(2)
N4 0.050(2) 0.054(2) 0.067(2) -0.002(2) 0.0115(19) -0.0008(17)

loop_
_atom_type_symbol
_atom_type_description
_atom_type_scat_dispersion_real
_atom_type_scat_dispersion_imag
_atom_type_scat_source
C C 0.0033 0.0016 'International Tables Vol C Tables 4.2.6.8 and 6.1.1.4'
H H 0.0000 0.0000 'International Tables Vol C Tables 4.2.6.8 and 6.1.1.4'
N N 0.0061 0.0033 'International Tables Vol C Tables 4.2.6.8 and 6.1.1.4'
O O 0.0106 0.0060 'International Tables Vol C Tables 4.2.6.8 and 6.1.1.4'
Ag Ag -0.8971 1.1015 'International Tables Vol C Tables 4.2.6.8 and 6.1.1.4'

loop_
_geom_angle_atom_site_label_1
_geom_angle_atom_site_label_2
_geom_angle_atom_site_label_3
_geom_angle
_geom_angle_site_symmetry_1
_geom_angle_site_symmetry_3
_geom_angle_publ_flag
N1 Ag1 N2 144.01(14) . . ?
N1 Ag1 N3 107.68(15) . . ?
N2 Ag1 N3 108.30(15) . . ?
C1 N1 C5 115.8(5) . . ?
C1 N1 Ag1 124.2(3) . . ?
C5 N1 Ag1 119.9(4) . . ?
C10 N2 C6 116.5(4) . . ?
C10 N2 Ag1 121.8(3) . . ?
C6 N2 Ag1 121.6(3) . . ?
C11 N3 C15 115.5(5) . . ?
C11 N3 Ag1 122.3(4) . . ?
C15 N3 Ag1 121.6(4) . . ?
N1 C1 C2 123.4(4) . . ?
N1 C1 H1 118.3 . . ?
C2 C1 H1 118.3 . . ?
C1 C2 C3 119.7(5) . . ?
C1 C2 H2 120.2 . . ?
C3 C2 H2 120.2 . . ?
C4 C3 C2 117.9(5) . . ?
C4 C3 H3 121.0 . . ?
C2 C3 H3 121.0 . . ?
C5 C4 C3 119.4(5) . . ?
C5 C4 H4 120.3 . . ?
C3 C4 H4 120.3 . . ?
N1 C5 C4 123.7(5) . . ?
N1 C5 H5 118.2 . . ?
C4 C5 H5 118.2 . . ?
N2 C6 C7 123.0(5) . . ?
N2 C6 H6 118.5 . . ?
C7 C6 H6 118.5 . . ?
C8 C7 C6 118.6(5) . . ?
C8 C7 H7 120.7 . . ?
C6 C7 H7 120.7 . . ?
C7 C8 C9 119.6(6) . . ?
C7 C8 H8 120.2 . . ?
C9 C8 H8 120.2 . . ?
C8 C9 C10 118.4(6) . . ?
C8 C9 H9 120.8 . . ?
C10 C9 H9 120.8 . . ?
N2 C10 C9 123.9(5) . . ?
N2 C10 H10 118.0 . . ?
C9 C10 H10 118.0 . . ?
N3 C11 C12 124.1(5) . . ?
N3 C11 H11 117.9 . . ?
C12 C11 H11 117.9 . . ?
C13 C12 C11 118.4(6) . . ?
C13 C12 H12 120.8 . . ?
C11 C12 H12 120.8 . . ?
C12 C13 C14 119.3(6) . . ?
C12 C13 H13 120.3 . . ?
C14 C13 H13 120.3 . . ?
C13 C14 C15 118.7(6) . . ?
C13 C14 H14 120.6 . . ?
C15 C14 H14 120.6 . . ?
N3 C15 C14 123.8(6) . . ?
N3 C15 H15 118.1 . . ?
C14 C15 H15 118.1 . . ?
O2 N4 O3 117.9(4) . . ?
O2 N4 O1 120.8(4) . . ?
O3 N4 O1 121.2(4) . . ?

loop_
_geom_bond_atom_site_label_1
_geom_bond_atom_site_label_2
_geom_bond_distance
_geom_bond_site_symmetry_2
_geom_bond_publ_flag
Ag1 N1 2.250(4) . ?
Ag1 N2 2.253(4) . ?
Ag1 N3 2.370(4) . ?
N1 C1 1.330(6) . ?
N1 C5 1.346(6) . ?
N2 C10 1.318(6) . ?
N2 C6 1.321(6) . ?
N3 C11 1.307(8) . ?
N3 C15 1.328(6) . ?
C1 C2 1.348(7) . ?
C1 H1 0.9300 . ?
C2 C3 1.370(8) . ?
C2 H2 0.9300 . ?
C3 C4 1.356(8) . ?
C3 H3 0.9300 . ?
C4 C5 1.347(8) . ?
C4 H4 0.9300 . ?
C5 H5 0.9300 . ?
C6 C7 1.371(8) . ?
C6 H6 0.9300 . ?
C7 C8 1.340(9) . ?
C7 H7 0.9300 . ?
C8 C9 1.352(9) . ?
C8 H8 0.9300 . ?
C9 C10 1.354(7) . ?
C9 H9 0.9300 . ?
C10 H10 0.9300 . ?
C11 C12 1.377(10) . ?
C11 H11 0.9300 . ?
C12 C13 1.336(8) . ?
C12 H12 0.9300 . ?
C13 C14 1.344(9) . ?
C13 H13 0.9300 . ?
C14 C15 1.360(8) . ?
C14 H14 0.9300 . ?
C15 H15 0.9300 . ?
O1 N4 1.223(5) . ?
O2 N4 1.216(4) . ?
O3 N4 1.223(4) . ?
